data_2227947
loop_
_publ_author_name
'Feng, Hai'
'Zhou, Ya Jian'
'Xing, Bin Tao'
'Qi, Yang Guang'
'Wu, Zheng'

_publ_section_title
;
 <i>N</i>-[2-(2-Chlorophenyl)-2-hydroxyethyl]propan-2-aminium benzoate
;
_journal_coeditor_code RK2237
_journal_issue 11
_journal_name_full 'Acta Crystallographica Section E'
_journal_page_first o2910
_journal_paper_doi 10.1107/S1600536810040274
_journal_volume 66
_journal_year 2010
_chemical_formula_iupac 'C11 H17 Cl N O +, C7 H5 O2 -'
_chemical_formula_moiety 'C11 H17 Cl N O +, C7 H5 O2 -'
_chemical_formula_sum 'C18 H22 Cl N O3'
_chemical_formula_weight 335.82
_chemical_name_systematic
;
<i>N</i>-[2-(2-Chlorophenyl)-2-hydroxyethyl]propan-2-aminium benzoate
;
_space_group_IT_number 14
_symmetry_cell_setting monoclinic
_symmetry_space_group_name_Hall '-P 2yn'
_symmetry_space_group_name_H-M 'P 1 21/n 1'
_atom_sites_solution_hydrogens geom
_atom_sites_solution_primary direct
_atom_sites_solution_secondary difmap
_audit_creation_method SHELXL97
_cell_angle_alpha 90.00
_cell_angle_beta 94.3300(10)
_cell_angle_gamma 90.00
_cell_formula_units_Z 4
_cell_length_a 7.8343(3)
_cell_length_b 13.1260(5)
_cell_length_c 17.7308(7)
_cell_measurement_reflns_used 12983
_cell_measurement_temperature 296.0(10)
_cell_measurement_theta_max 27.4
_cell_measurement_theta_min 3.0
_cell_volume 1818.11(12)
_computing_cell_refinement '<i>PROCESS-AUTO</i> (Rigaku/MSC, 2006)'
_computing_data_collection '<i>PROCESS-AUTO</i> (Rigaku/MSC, 200))'
_computing_data_reduction '<i>CrystalStructure</i> (Rigaku/MSC, 2007)'
_computing_molecular_graphics '<i>ORTEP-3</i> (Farrugia, 1997)'
_computing_publication_material '<i>WinGX</i> (Farrugia, 1999)'
_computing_structure_refinement '<i>SHELXL97</i> (Sheldrick, 2008)'
_computing_structure_solution '<i>SHELXS97</i> (Sheldrick, 2008)'
_diffrn_ambient_temperature 296.0(10)
_diffrn_detector_area_resol_mean 10.00
_diffrn_measured_fraction_theta_full 0.998
_diffrn_measured_fraction_theta_max 0.998
_diffrn_measurement_device_type 'Rigaku R-AXIS RAPID/ZJUG'
_diffrn_measurement_method \w
_diffrn_radiation_monochromator graphite
_diffrn_radiation_source 'rolling anode'
_diffrn_radiation_type MoK\a
_diffrn_radiation_wavelength 0.71073
_diffrn_reflns_av_R_equivalents 0.0233
_diffrn_reflns_av_sigmaI/netI 0.0205
_diffrn_reflns_limit_h_max 10
_diffrn_reflns_limit_h_min -9
_diffrn_reflns_limit_k_max 17
_diffrn_reflns_limit_k_min -15
_diffrn_reflns_limit_l_max 22
_diffrn_reflns_limit_l_min -22
_diffrn_reflns_number 17400
_diffrn_reflns_theta_full 27.42
_diffrn_reflns_theta_max 27.42
_diffrn_reflns_theta_min 3.03
_exptl_absorpt_coefficient_mu 0.223
_exptl_absorpt_correction_T_max 0.9042
_exptl_absorpt_correction_T_min 0.8707
_exptl_absorpt_correction_type multi-scan
_exptl_absorpt_process_details '(<i>ABSCOR</i>; Higashi, 1995)'
_exptl_crystal_colour colourless
_exptl_crystal_density_diffrn 1.227
_exptl_crystal_density_method 'not measured'
_exptl_crystal_description chunk
_exptl_crystal_F_000 712
_exptl_crystal_size_max 0.53
_exptl_crystal_size_mid 0.48
_exptl_crystal_size_min 0.46
_refine_diff_density_max 0.313
_refine_diff_density_min -0.320
_refine_ls_extinction_coef 0.0125(12)
_refine_ls_extinction_expression Fc^*^=kFc[1+0.001xFc^2^\l^3^/sin(2\q)]^-1/4^
_refine_ls_extinction_method '<i>SHELXL97</i> (Sheldrick, 2008)'
_refine_ls_goodness_of_fit_ref 1.002
_refine_ls_hydrogen_treatment constr
_refine_ls_matrix_type full
_refine_ls_number_parameters 210
_refine_ls_number_reflns 4123
_refine_ls_number_restraints 0
_refine_ls_restrained_S_all 1.002
_refine_ls_R_factor_all 0.0550
_refine_ls_R_factor_gt 0.0416
_refine_ls_shift/su_max 0.000
_refine_ls_shift/su_mean 0.000
_refine_ls_structure_factor_coef Fsqd
_refine_ls_weighting_details 'calc w=1/[\s^2^(Fo^2^)+(0.0437P)^2^+0.6461P] where P=(Fo^2^+2Fc^2^)/3'
_refine_ls_weighting_scheme calc
_refine_ls_wR_factor_gt 0.1019
_refine_ls_wR_factor_ref 0.1101
_reflns_number_gt 3186
_reflns_number_total 4123
_reflns_threshold_expression I>2\s(I)
_cod_data_source_file rk2237.cif
_cod_data_source_block I
_cod_original_sg_symbol_H-M 'P 21/n'
_cod_database_code 2227947
_cod_database_fobs_code 2227947

loop_
_symmetry_equiv_pos_as_xyz
'x, y, z'
'-x+1/2, y+1/2, -z+1/2'
'-x, -y, -z'
'x-1/2, -y-1/2, z-1/2'

loop_
_atom_site_type_symbol
_atom_site_label
_atom_site_fract_x
_atom_site_fract_y
_atom_site_fract_z
_atom_site_U_iso_or_equiv
_atom_site_adp_type
_atom_site_calc_flag
_atom_site_refinement_flags
_atom_site_occupancy
_atom_site_disorder_assembly
_atom_site_disorder_group
Cl Cl1 0.45832(8) 0.73075(5) 0.69565(4) 0.0898(2) Uani d . 1 . .
N N1 0.27625(14) 0.59370(8) 0.48693(6) 0.0326(2) Uani d . 1 . .
H H1A 0.2765 0.5272 0.4744 0.039 Uiso calc R 1 . .
H H1B 0.3858 0.6149 0.4912 0.039 Uiso calc R 1 . .
O O3 0.40196(12) 0.31773(8) 0.50725(6) 0.0456(3) Uani d . 1 . .
O O2 0.23389(16) 0.40526(8) 0.42406(7) 0.0543(3) Uani d . 1 . .
O O1 0.25272(15) 0.43338(8) 0.61142(6) 0.0497(3) Uani d . 1 . .
H H1 0.3143 0.4081 0.5810 0.075 Uiso calc R 1 . .
C C13 0.21403(17) 0.22582(10) 0.42001(8) 0.0369(3) Uani d . 1 . .
C C8 0.20481(18) 0.60417(11) 0.56199(8) 0.0392(3) Uani d . 1 . .
H H8A 0.0844 0.5862 0.5571 0.047 Uiso calc R 1 . .
H H8B 0.2135 0.6748 0.5779 0.047 Uiso calc R 1 . .
C C9 0.18157(18) 0.65197(11) 0.42338(9) 0.0418(3) Uani d . 1 . .
H H9 0.0642 0.6258 0.4164 0.050 Uiso calc R 1 . .
C C1 0.3003(2) 0.65860(13) 0.73480(9) 0.0522(4) Uani d . 1 . .
C C14 0.1011(2) 0.22632(12) 0.35609(9) 0.0463(4) Uani d . 1 . .
H H14 0.0760 0.2873 0.3309 0.056 Uiso calc R 1 . .
C C12 0.28937(17) 0.32356(10) 0.45198(8) 0.0373(3) Uani d . 1 . .
C C6 0.23953(18) 0.57020(11) 0.69877(8) 0.0410(3) Uani d . 1 . .
C C7 0.29652(18) 0.53722(10) 0.62261(8) 0.0369(3) Uani d . 1 . .
H H7 0.4206 0.5458 0.6218 0.044 Uiso calc R 1 . .
C C10 0.2707(2) 0.63197(14) 0.35160(9) 0.0545(4) Uani d . 1 . .
H H10A 0.2723 0.5600 0.3419 0.082 Uiso calc R 1 . .
H H10B 0.3860 0.6571 0.3577 0.082 Uiso calc R 1 . .
H H10C 0.2100 0.6661 0.3098 0.082 Uiso calc R 1 . .
C C11 0.1747(3) 0.76461(13) 0.44186(11) 0.0617(5) Uani d . 1 . .
H H11A 0.1177 0.7740 0.4874 0.093 Uiso calc R 1 . .
H H11B 0.1130 0.8000 0.4010 0.093 Uiso calc R 1 . .
H H11C 0.2890 0.7911 0.4488 0.093 Uiso calc R 1 . .
C C16 0.0598(3) 0.04706(15) 0.36633(13) 0.0800(7) Uani d . 1 . .
H H16 0.0070 -0.0128 0.3489 0.096 Uiso calc R 1 . .
C C18 0.2509(3) 0.13432(13) 0.45566(11) 0.0644(5) Uani d . 1 . .
H H18 0.3292 0.1323 0.4978 0.077 Uiso calc R 1 . .
C C15 0.0252(2) 0.13674(14) 0.32929(11) 0.0625(5) Uani d . 1 . .
H H15 -0.0495 0.1377 0.2860 0.075 Uiso calc R 1 . .
C C5 0.1165(2) 0.51537(15) 0.73318(9) 0.0572(4) Uani d . 1 . .
H H5 0.0756 0.4549 0.7113 0.069 Uiso calc R 1 . .
C C3 0.1146(3) 0.63805(19) 0.83306(11) 0.0776(7) Uani d . 1 . .
H H3 0.0712 0.6611 0.8774 0.093 Uiso calc R 1 . .
C C17 0.1724(4) 0.04543(14) 0.42930(14) 0.0901(8) Uani d . 1 . .
H H17 0.1961 -0.0157 0.4545 0.108 Uiso calc R 1 . .
C C2 0.2388(3) 0.69251(17) 0.80124(10) 0.0688(6) Uani d . 1 . .
H H2 0.2816 0.7519 0.8241 0.083 Uiso calc R 1 . .
C C4 0.0528(3) 0.5488(2) 0.79991(11) 0.0783(6) Uani d . 1 . .
H H4 -0.0309 0.5113 0.8221 0.094 Uiso calc R 1 . .

loop_
_atom_site_aniso_label
_atom_site_aniso_U_11
_atom_site_aniso_U_22
_atom_site_aniso_U_33
_atom_site_aniso_U_12
_atom_site_aniso_U_13
_atom_site_aniso_U_23
Cl1 0.0863(4) 0.0823(4) 0.1027(4) -0.0357(3) 0.0192(3) -0.0458(3)
N1 0.0330(5) 0.0275(5) 0.0370(6) -0.0016(4) 0.0007(4) -0.0014(4)
O3 0.0384(5) 0.0479(6) 0.0497(6) -0.0055(5) -0.0019(4) -0.0129(5)
O2 0.0723(8) 0.0301(5) 0.0588(7) -0.0024(5) -0.0053(6) -0.0076(5)
O1 0.0659(7) 0.0344(5) 0.0512(6) -0.0035(5) 0.0199(5) -0.0064(5)
C13 0.0375(7) 0.0323(7) 0.0412(7) -0.0023(6) 0.0046(6) -0.0077(6)
C8 0.0381(7) 0.0382(7) 0.0416(8) 0.0030(6) 0.0053(6) -0.0045(6)
C9 0.0370(7) 0.0397(8) 0.0473(8) -0.0004(6) -0.0054(6) 0.0072(6)
C1 0.0531(9) 0.0565(10) 0.0458(9) 0.0081(8) -0.0039(7) -0.0146(7)
C14 0.0491(8) 0.0384(8) 0.0502(9) 0.0006(7) -0.0040(7) -0.0073(6)
C12 0.0355(7) 0.0351(7) 0.0419(7) -0.0045(6) 0.0074(6) -0.0090(6)
C6 0.0425(7) 0.0454(8) 0.0348(7) 0.0094(6) 0.0005(6) -0.0031(6)
C7 0.0381(7) 0.0342(7) 0.0386(7) 0.0006(6) 0.0050(6) -0.0052(5)
C10 0.0610(10) 0.0605(10) 0.0410(8) 0.0011(8) -0.0027(7) 0.0093(7)
C11 0.0728(12) 0.0393(9) 0.0729(12) 0.0131(8) 0.0032(9) 0.0116(8)
C16 0.1048(17) 0.0444(10) 0.0876(15) -0.0270(11) -0.0145(13) -0.0166(10)
C18 0.0916(14) 0.0393(8) 0.0581(11) -0.0045(9) -0.0216(10) -0.0008(8)
C15 0.0630(11) 0.0572(11) 0.0642(11) -0.0086(9) -0.0147(9) -0.0186(9)
C5 0.0658(11) 0.0623(11) 0.0453(9) 0.0028(9) 0.0154(8) 0.0000(8)
C3 0.0973(16) 0.1001(17) 0.0361(9) 0.0424(14) 0.0090(10) -0.0085(10)
C17 0.144(2) 0.0329(9) 0.0878(16) -0.0147(11) -0.0269(15) 0.0046(9)
C2 0.0803(13) 0.0757(13) 0.0483(10) 0.0247(11) -0.0089(9) -0.0237(9)
C4 0.0884(15) 0.0955(17) 0.0549(11) 0.0159(13) 0.0311(11) 0.0092(11)

loop_
_atom_type_symbol
_atom_type_description
_atom_type_scat_dispersion_real
_atom_type_scat_dispersion_imag
_atom_type_scat_source
C C 0.0033 0.0016 'International Tables Vol C Tables 4.2.6.8 and 6.1.1.4'
H H 0.0000 0.0000 'International Tables Vol C Tables 4.2.6.8 and 6.1.1.4'
Cl Cl 0.1484 0.1585 'International Tables Vol C Tables 4.2.6.8 and 6.1.1.4'
N N 0.0061 0.0033 'International Tables Vol C Tables 4.2.6.8 and 6.1.1.4'
O O 0.0106 0.0060 'International Tables Vol C Tables 4.2.6.8 and 6.1.1.4'

loop_
_geom_angle_atom_site_label_1
_geom_angle_atom_site_label_2
_geom_angle_atom_site_label_3
_geom_angle_site_symmetry_1
_geom_angle_site_symmetry_3
_geom_angle
_geom_angle_publ_flag
C8 N1 C9 . . 115.08(11) ?
C8 N1 H1A . . 108.5 ?
C9 N1 H1A . . 108.5 ?
C8 N1 H1B . . 108.5 ?
C9 N1 H1B . . 108.5 ?
H1A N1 H1B . . 107.5 ?
C7 O1 H1 . . 109.5 ?
C18 C13 C14 . . 118.61(14) ?
C18 C13 C12 . . 120.50(13) ?
C14 C13 C12 . . 120.84(13) ?
N1 C8 C7 . . 112.82(11) ?
N1 C8 H8A . . 109.0 ?
C7 C8 H8A . . 109.0 ?
N1 C8 H8B . . 109.0 ?
C7 C8 H8B . . 109.0 ?
H8A C8 H8B . . 107.8 ?
N1 C9 C11 . . 110.87(13) ?
N1 C9 C10 . . 107.86(12) ?
C11 C9 C10 . . 112.06(14) ?
N1 C9 H9 . . 108.7 ?
C11 C9 H9 . . 108.7 ?
C10 C9 H9 . . 108.7 ?
C2 C1 C6 . . 122.12(18) ?
C2 C1 Cl1 . . 117.95(15) ?
C6 C1 Cl1 . . 119.92(12) ?
C13 C14 C15 . . 120.55(15) ?
C13 C14 H14 . . 119.7 ?
C15 C14 H14 . . 119.7 ?
O2 C12 O3 . . 124.03(13) ?
O2 C12 C13 . . 117.97(12) ?
O3 C12 C13 . . 117.97(13) ?
C5 C6 C1 . . 117.24(15) ?
C5 C6 C7 . . 120.44(14) ?
C1 C6 C7 . . 122.23(14) ?
O1 C7 C6 . . 108.36(12) ?
O1 C7 C8 . . 111.07(12) ?
C6 C7 C8 . . 107.95(11) ?
O1 C7 H7 . . 109.8 ?
C6 C7 H7 . . 109.8 ?
C8 C7 H7 . . 109.8 ?
C9 C10 H10A . . 109.5 ?
C9 C10 H10B . . 109.5 ?
H10A C10 H10B . . 109.5 ?
C9 C10 H10C . . 109.5 ?
H10A C10 H10C . . 109.5 ?
H10B C10 H10C . . 109.5 ?
C9 C11 H11A . . 109.5 ?
C9 C11 H11B . . 109.5 ?
H11A C11 H11B . . 109.5 ?
C9 C11 H11C . . 109.5 ?
H11A C11 H11C . . 109.5 ?
H11B C11 H11C . . 109.5 ?
C15 C16 C17 . . 119.85(16) ?
C15 C16 H16 . . 120.1 ?
C17 C16 H16 . . 120.1 ?
C13 C18 C17 . . 120.49(17) ?
C13 C18 H18 . . 119.8 ?
C17 C18 H18 . . 119.8 ?
C16 C15 C14 . . 120.15(17) ?
C16 C15 H15 . . 119.9 ?
C14 C15 H15 . . 119.9 ?
C6 C5 C4 . . 121.29(19) ?
C6 C5 H5 . . 119.4 ?
C4 C5 H5 . . 119.4 ?
C2 C3 C4 . . 120.44(18) ?
C2 C3 H3 . . 119.8 ?
C4 C3 H3 . . 119.8 ?
C16 C17 C18 . . 120.32(19) ?
C16 C17 H17 . . 119.8 ?
C18 C17 H17 . . 119.8 ?
C3 C2 C1 . . 119.36(19) ?
C3 C2 H2 . . 120.3 ?
C1 C2 H2 . . 120.3 ?
C3 C4 C5 . . 119.5(2) ?
C3 C4 H4 . . 120.2 ?
C5 C4 H4 . . 120.2 ?

loop_
_geom_bond_atom_site_label_1
_geom_bond_atom_site_label_2
_geom_bond_site_symmetry_2
_geom_bond_distance
_geom_bond_publ_flag
Cl1 C1 . 1.7438(19) ?
N1 C8 . 1.4884(17) ?
N1 C9 . 1.5096(17) ?
N1 H1A . 0.9000 ?
N1 H1B . 0.9000 ?
O3 C12 . 1.2704(17) ?
O2 C12 . 1.2456(18) ?
O1 C7 . 1.4158(16) ?
O1 H1 . 0.8200 ?
C13 C18 . 1.378(2) ?
C13 C14 . 1.384(2) ?
C13 C12 . 1.5050(18) ?
C8 C7 . 1.526(2) ?
C8 H8A . 0.9700 ?
C8 H8B . 0.9700 ?
C9 C11 . 1.516(2) ?
C9 C10 . 1.520(2) ?
C9 H9 . 0.9800 ?
C1 C2 . 1.380(2) ?
C1 C6 . 1.391(2) ?
C14 C15 . 1.386(2) ?
C14 H14 . 0.9300 ?
C6 C5 . 1.381(2) ?
C6 C7 . 1.5169(19) ?
C7 H7 . 0.9800 ?
C10 H10A . 0.9600 ?
C10 H10B . 0.9600 ?
C10 H10C . 0.9600 ?
C11 H11A . 0.9600 ?
C11 H11B . 0.9600 ?
C11 H11C . 0.9600 ?
C16 C15 . 1.365(3) ?
C16 C17 . 1.370(3) ?
C16 H16 . 0.9300 ?
C18 C17 . 1.384(3) ?
C18 H18 . 0.9300 ?
C15 H15 . 0.9300 ?
C5 C4 . 1.390(3) ?
C5 H5 . 0.9300 ?
C3 C2 . 1.363(3) ?
C3 C4 . 1.382(3) ?
C3 H3 . 0.9300 ?
C17 H17 . 0.9300 ?
C2 H2 . 0.9300 ?
C4 H4 . 0.9300 ?

loop_
_geom_hbond_atom_site_label_D
_geom_hbond_atom_site_label_H
_geom_hbond_atom_site_label_A
_geom_hbond_site_symmetry_A
_geom_hbond_distance_DH
_geom_hbond_distance_HA
_geom_hbond_distance_DA
_geom_hbond_angle_DHA
N1 H1A O2 . 0.90 1.85 2.7231(15) 162
O1 H1 O3 . 0.82 1.93 2.7219(15) 162
N1 H1B O3 3_666 0.90 1.88 2.7710(15) 169

loop_
_geom_torsion_atom_site_label_1
_geom_torsion_atom_site_label_2
_geom_torsion_atom_site_label_3
_geom_torsion_atom_site_label_4
_geom_torsion_site_symmetry_1
_geom_torsion_site_symmetry_2
_geom_torsion_site_symmetry_3
_geom_torsion_site_symmetry_4
_geom_torsion
_geom_torsion_publ_flag
C9 N1 C8 C7 . . . . 175.43(11) ?
C8 N1 C9 C11 . . . . 57.38(16) ?
C8 N1 C9 C10 . . . . -179.59(12) ?
C18 C13 C14 C15 . . . . 0.9(3) ?
C12 C13 C14 C15 . . . . -176.53(15) ?
C18 C13 C12 O2 . . . . -170.12(16) ?
C14 C13 C12 O2 . . . . 7.3(2) ?
C18 C13 C12 O3 . . . . 7.8(2) ?
C14 C13 C12 O3 . . . . -174.79(13) ?
C2 C1 C6 C5 . . . . -1.5(2) ?
Cl1 C1 C6 C5 . . . . 178.90(13) ?
C2 C1 C6 C7 . . . . 175.02(15) ?
Cl1 C1 C6 C7 . . . . -4.6(2) ?
C5 C6 C7 O1 . . . . -19.97(19) ?
C1 C6 C7 O1 . . . . 163.62(14) ?
C5 C6 C7 C8 . . . . 100.41(16) ?
C1 C6 C7 C8 . . . . -76.00(17) ?
N1 C8 C7 O1 . . . . -73.09(15) ?
N1 C8 C7 C6 . . . . 168.25(11) ?
C14 C13 C18 C17 . . . . -2.0(3) ?
C12 C13 C18 C17 . . . . 175.4(2) ?
C17 C16 C15 C14 . . . . -1.3(4) ?
C13 C14 C15 C16 . . . . 0.7(3) ?
C1 C6 C5 C4 . . . . 1.8(3) ?
C7 C6 C5 C4 . . . . -174.81(17) ?
C15 C16 C17 C18 . . . . 0.2(4) ?
C13 C18 C17 C16 . . . . 1.5(4) ?
C4 C3 C2 C1 . . . . 1.1(3) ?
C6 C1 C2 C3 . . . . 0.1(3) ?
Cl1 C1 C2 C3 . . . . 179.68(15) ?
C2 C3 C4 C5 . . . . -0.8(3) ?
C6 C5 C4 C3 . . . . -0.7(3) ?
